data_2222778
loop_
_publ_author_name
'Naveenkumar, H. S.'
'Sadikun, Amirin'
'Ibrahim, Pazilah'
'Yeap, Chin Sing'
'Fun, Hoong-Kun'

_publ_section_title
;
 <i>N</i>'-(Cyclohexylcarbonyl)isonicotinohydrazide
;
_journal_coeditor_code KJ2133
_journal_issue 8
_journal_name_full 'Acta Crystallographica Section E'
_journal_page_first o1912
_journal_paper_doi 10.1107/S1600536809027469
_journal_volume 65
_journal_year 2009
_chemical_formula_iupac 'C13 H17 N3 O2'
_chemical_formula_moiety 'C13 H17 N3 O2'
_chemical_formula_sum 'C13 H17 N3 O2'
_chemical_formula_weight 247.30
_chemical_name_systematic
;
<i>N</i>'-(Cyclohexylcarbonyl)isonicotinohydrazide
;
_space_group_IT_number 19
_symmetry_cell_setting orthorhombic
_symmetry_space_group_name_Hall 'P 2ac 2ab'
_symmetry_space_group_name_H-M 'P 21 21 21'
_atom_sites_solution_hydrogens geom
_atom_sites_solution_primary direct
_atom_sites_solution_secondary difmap
_audit_creation_method SHELXL-97
_cell_angle_alpha 90.00
_cell_angle_beta 90.00
_cell_angle_gamma 90.00
_cell_formula_units_Z 4
_cell_length_a 9.1184(2)
_cell_length_b 11.5989(2)
_cell_length_c 12.1684(2)
_cell_measurement_reflns_used 9922
_cell_measurement_temperature 100
_cell_measurement_theta_max 35.10
_cell_measurement_theta_min 2.79
_cell_volume 1286.97(4)
_computing_cell_refinement 'SAINT (Bruker, 2005)'
_computing_data_collection 'APEX2 (Bruker, 2005)'
_computing_data_reduction 'SAINT (Bruker, 2005)'
_computing_molecular_graphics 'SHELXTL (Sheldrick, 2008)'
_computing_publication_material
;
SHELXTL (Sheldrick, 2008) and PLATON (Spek, 2009)
;
_computing_structure_refinement 'SHELXTL (Sheldrick, 2008)'
_computing_structure_solution 'SHELXTL (Sheldrick, 2008)'
_diffrn_ambient_temperature 100
_diffrn_measured_fraction_theta_full 1.000
_diffrn_measured_fraction_theta_max 1.000
_diffrn_measurement_device_type
;
Bruker SMART APEXII CCD area-detector
;
_diffrn_measurement_method '\f and \w'
_diffrn_radiation_monochromator graphite
_diffrn_radiation_source 'fine-focus sealed tube'
_diffrn_radiation_type MoK\a
_diffrn_radiation_wavelength 0.71073
_diffrn_reflns_av_R_equivalents 0.0217
_diffrn_reflns_av_sigmaI/netI 0.0115
_diffrn_reflns_limit_h_max 14
_diffrn_reflns_limit_h_min -14
_diffrn_reflns_limit_k_max 17
_diffrn_reflns_limit_k_min -18
_diffrn_reflns_limit_l_max 19
_diffrn_reflns_limit_l_min -19
_diffrn_reflns_number 27969
_diffrn_reflns_theta_full 35.13
_diffrn_reflns_theta_max 35.13
_diffrn_reflns_theta_min 2.43
_diffrn_standards_number 0
_exptl_absorpt_coefficient_mu 0.088
_exptl_absorpt_correction_T_max 0.9712
_exptl_absorpt_correction_T_min 0.9411
_exptl_absorpt_correction_type multi-scan
_exptl_absorpt_process_details '(<i>SADABS</i>; Bruker, 2005)'
_exptl_crystal_colour colourless
_exptl_crystal_density_diffrn 1.276
_exptl_crystal_density_method 'not measured'
_exptl_crystal_description block
_exptl_crystal_F_000 528
_exptl_crystal_size_max 0.60
_exptl_crystal_size_mid 0.40
_exptl_crystal_size_min 0.33
_refine_diff_density_max 0.247
_refine_diff_density_min -0.336
_refine_ls_extinction_method none
_refine_ls_goodness_of_fit_ref 1.112
_refine_ls_hydrogen_treatment mixed
_refine_ls_matrix_type full
_refine_ls_number_parameters 231
_refine_ls_number_reflns 3210
_refine_ls_number_restraints 0
_refine_ls_restrained_S_all 1.112
_refine_ls_R_factor_all 0.0324
_refine_ls_R_factor_gt 0.0316
_refine_ls_shift/su_max_lt 0.001
_refine_ls_shift/su_mean 0.000
_refine_ls_structure_factor_coef Fsqd
_refine_ls_weighting_details 'calc w=1/[\s^2^(Fo^2^)+(0.0593P)^2^+0.0754P] where P=(Fo^2^+2Fc^2^)/3'
_refine_ls_weighting_scheme calc
_refine_ls_wR_factor_gt 0.0833
_refine_ls_wR_factor_ref 0.0844
_reflns_number_gt 3124
_reflns_number_total 3210
_reflns_threshold_expression I>2\s(I)
_cod_data_source_file kj2133.cif
_cod_data_source_block I
_cod_database_code 2222778
_cod_database_fobs_code 2222778

loop_
_symmetry_equiv_pos_as_xyz
'x, y, z'
'-x+1/2, -y, z+1/2'
'-x, y+1/2, -z+1/2'
'x+1/2, -y+1/2, -z'

loop_
_atom_site_type_symbol
_atom_site_label
_atom_site_fract_x
_atom_site_fract_y
_atom_site_fract_z
_atom_site_U_iso_or_equiv
_atom_site_adp_type
_atom_site_calc_flag
_atom_site_refinement_flags
_atom_site_occupancy
_atom_site_disorder_assembly
_atom_site_disorder_group
O O1 0.75737(8) 1.01913(6) 1.03928(5) 0.02041(13) Uani d . 1 . .
O O2 0.99005(6) 0.79925(5) 1.04401(5) 0.01593(11) Uani d . 1 . .
N N1 1.02861(8) 1.26064(6) 0.76325(6) 0.01714(12) Uani d . 1 . .
N N2 0.80178(7) 0.89033(6) 0.90156(5) 0.01293(11) Uani d . 1 . .
N N3 0.76418(7) 0.79834(6) 0.96907(5) 0.01347(11) Uani d . 1 . .
C C1 0.94236(10) 1.18220(7) 0.93422(6) 0.01703(14) Uani d . 1 . .
C C2 1.01495(11) 1.26604(7) 0.87318(7) 0.01889(14) Uani d . 1 . .
C C3 0.96940(10) 1.16932(7) 0.71250(6) 0.01606(13) Uani d . 1 . .
C C4 0.89624(9) 1.08036(7) 0.76639(6) 0.01426(12) Uani d . 1 . .
C C5 0.88303(8) 1.08714(6) 0.88042(6) 0.01264(12) Uani d . 1 . .
C C6 0.80847(8) 0.99670(6) 0.94875(6) 0.01322(12) Uani d . 1 . .
C C7 0.86549(7) 0.75756(6) 1.04018(6) 0.01175(11) Uani d . 1 . .
C C8 0.81852(8) 0.65554(6) 1.10913(6) 0.01238(11) Uani d . 1 . .
C C9 0.87614(11) 0.54417(7) 1.05682(7) 0.02033(15) Uani d . 1 . .
C C10 0.83192(15) 0.43958(8) 1.12611(10) 0.0300(2) Uani d . 1 . .
C C11 0.88525(14) 0.45089(10) 1.24449(11) 0.0315(2) Uani d . 1 . .
C C12 0.82967(13) 0.56214(10) 1.29578(7) 0.02597(18) Uani d . 1 . .
C C13 0.87382(11) 0.66737(8) 1.22748(7) 0.02036(15) Uani d . 1 . .
H H1 0.936(2) 1.1925(16) 1.0135(14) 0.033(4) Uiso d . 1 . .
H H2 1.062(2) 1.3365(15) 0.9082(14) 0.032(4) Uiso d . 1 . .
H H3 0.9786(19) 1.1702(14) 0.6350(14) 0.027(4) Uiso d . 1 . .
H H4 0.8560(17) 1.0205(13) 0.7227(12) 0.018(3) Uiso d . 1 . .
H H8 0.7101(18) 0.6508(14) 1.1062(12) 0.021(3) Uiso d . 1 . .
H H9A 0.837(2) 0.5361(17) 0.9849(16) 0.042(5) Uiso d . 1 . .
H H9B 0.9813(19) 0.5498(15) 1.0523(14) 0.028(4) Uiso d . 1 . .
H H10A 0.869(2) 0.3690(19) 1.0921(16) 0.046(5) Uiso d . 1 . .
H H10B 0.722(3) 0.4297(19) 1.1277(16) 0.047(5) Uiso d . 1 . .
H H11A 0.860(2) 0.3808(16) 1.2833(14) 0.031(4) Uiso d . 1 . .
H H11B 0.995(3) 0.454(2) 1.249(2) 0.053(6) Uiso d . 1 . .
H H12A 0.872(2) 0.5711(18) 1.3708(15) 0.043(5) Uiso d . 1 . .
H H12B 0.722(2) 0.5602(16) 1.2991(13) 0.032(4) Uiso d . 1 . .
H H13A 0.8388(18) 0.7410(13) 1.2598(12) 0.018(3) Uiso d . 1 . .
H H13B 0.985(2) 0.6778(15) 1.2258(14) 0.030(4) Uiso d . 1 . .
H H1N2 0.862(2) 0.8724(16) 0.8443(15) 0.036(5) Uiso d . 1 . .
H H1N3 0.6729(18) 0.7705(13) 0.9596(12) 0.022(3) Uiso d . 1 . .

loop_
_atom_site_aniso_label
_atom_site_aniso_U_11
_atom_site_aniso_U_22
_atom_site_aniso_U_33
_atom_site_aniso_U_12
_atom_site_aniso_U_13
_atom_site_aniso_U_23
O1 0.0286(3) 0.0174(3) 0.0152(2) 0.0016(2) 0.0095(2) 0.0005(2)
O2 0.0107(2) 0.0156(2) 0.0215(2) -0.00104(18) -0.00008(19) 0.0012(2)
N1 0.0205(3) 0.0136(2) 0.0173(3) -0.0004(2) 0.0028(2) 0.0031(2)
N2 0.0148(2) 0.0104(2) 0.0135(2) -0.00010(19) 0.00287(19) 0.00212(19)
N3 0.0116(2) 0.0128(2) 0.0159(2) -0.00129(19) -0.0005(2) 0.0046(2)
C1 0.0258(3) 0.0126(3) 0.0127(3) -0.0015(3) 0.0022(2) -0.0006(2)
C2 0.0263(4) 0.0129(3) 0.0175(3) -0.0031(3) 0.0013(3) 0.0000(2)
C3 0.0198(3) 0.0155(3) 0.0129(3) 0.0002(3) 0.0022(2) 0.0030(2)
C4 0.0179(3) 0.0133(3) 0.0115(2) -0.0005(2) 0.0009(2) 0.0011(2)
C5 0.0158(3) 0.0107(3) 0.0115(2) 0.0009(2) 0.0018(2) 0.0012(2)
C6 0.0149(3) 0.0116(3) 0.0131(3) 0.0016(2) 0.0026(2) 0.0014(2)
C7 0.0111(2) 0.0111(2) 0.0131(2) 0.0007(2) 0.0008(2) -0.0001(2)
C8 0.0125(2) 0.0115(3) 0.0131(3) 0.0003(2) 0.0005(2) 0.0015(2)
C9 0.0292(4) 0.0117(3) 0.0202(3) -0.0009(3) 0.0069(3) -0.0015(2)
C10 0.0457(6) 0.0107(3) 0.0336(5) -0.0014(4) 0.0128(4) 0.0013(3)
C11 0.0324(5) 0.0236(4) 0.0386(5) 0.0063(4) 0.0018(4) 0.0171(4)
C12 0.0337(5) 0.0278(4) 0.0164(3) -0.0030(4) -0.0022(3) 0.0080(3)
C13 0.0275(4) 0.0196(3) 0.0139(3) -0.0032(3) -0.0030(3) 0.0010(2)

loop_
_atom_type_symbol
_atom_type_description
_atom_type_scat_dispersion_real
_atom_type_scat_dispersion_imag
_atom_type_scat_source
C C 0.0033 0.0000 'International Tables Vol C Tables 4.2.6.8 and 6.1.1.4'
H H 0.0000 0.0000 'International Tables Vol C Tables 4.2.6.8 and 6.1.1.4'
N N 0.0061 0.0000 'International Tables Vol C Tables 4.2.6.8 and 6.1.1.4'
O O 0.0106 0.0000 'International Tables Vol C Tables 4.2.6.8 and 6.1.1.4'

loop_
_geom_angle_atom_site_label_1
_geom_angle_atom_site_label_2
_geom_angle_atom_site_label_3
_geom_angle_site_symmetry_1
_geom_angle_site_symmetry_3
_geom_angle
_geom_angle_publ_flag
C3 N1 C2 . . 117.26(7) ?
C6 N2 N3 . . 117.22(6) ?
C6 N2 H1N2 . . 120.2(12) ?
N3 N2 H1N2 . . 115.2(11) ?
C7 N3 N2 . . 118.60(6) ?
C7 N3 H1N3 . . 126.1(10) ?
N2 N3 H1N3 . . 115.3(10) ?
C2 C1 C5 . . 119.18(7) ?
C2 C1 H1 . . 118.0(11) ?
C5 C1 H1 . . 122.8(11) ?
N1 C2 C1 . . 122.85(8) ?
N1 C2 H2 . . 114.5(10) ?
C1 C2 H2 . . 122.6(10) ?
N1 C3 C4 . . 124.18(7) ?
N1 C3 H3 . . 114.5(10) ?
C4 C3 H3 . . 121.3(10) ?
C3 C4 C5 . . 117.90(7) ?
C3 C4 H4 . . 117.7(9) ?
C5 C4 H4 . . 124.4(9) ?
C1 C5 C4 . . 118.62(7) ?
C1 C5 C6 . . 117.98(6) ?
C4 C5 C6 . . 123.41(7) ?
O1 C6 N2 . . 123.70(7) ?
O1 C6 C5 . . 121.48(7) ?
N2 C6 C5 . . 114.82(6) ?
O2 C7 N3 . . 121.04(7) ?
O2 C7 C8 . . 123.07(7) ?
N3 C7 C8 . . 115.81(6) ?
C7 C8 C13 . . 110.98(6) ?
C7 C8 C9 . . 109.38(6) ?
C13 C8 C9 . . 110.67(7) ?
C7 C8 H8 . . 107.9(9) ?
C13 C8 H8 . . 111.5(8) ?
C9 C8 H8 . . 106.3(9) ?
C10 C9 C8 . . 110.40(7) ?
C10 C9 H9A . . 109.4(13) ?
C8 C9 H9A . . 109.8(13) ?
C10 C9 H9B . . 110.4(10) ?
C8 C9 H9B . . 107.9(11) ?
H9A C9 H9B . . 109.0(17) ?
C11 C10 C9 . . 111.57(9) ?
C11 C10 H10A . . 111.1(12) ?
C9 C10 H10A . . 109.8(12) ?
C11 C10 H10B . . 107.9(11) ?
C9 C10 H10B . . 111.2(12) ?
H10A C10 H10B . . 105.1(17) ?
C12 C11 C10 . . 110.75(8) ?
C12 C11 H11A . . 115.7(11) ?
C10 C11 H11A . . 108.2(11) ?
C12 C11 H11B . . 106.4(14) ?
C10 C11 H11B . . 112.2(15) ?
H11A C11 H11B . . 103.5(18) ?
C11 C12 C13 . . 111.48(8) ?
C11 C12 H12A . . 109.6(12) ?
C13 C12 H12A . . 108.2(12) ?
C11 C12 H12B . . 109.3(11) ?
C13 C12 H12B . . 107.7(11) ?
H12A C12 H12B . . 110.6(16) ?
C12 C13 C8 . . 110.63(7) ?
C12 C13 H13A . . 112.7(9) ?
C8 C13 H13A . . 110.1(9) ?
C12 C13 H13B . . 111.5(10) ?
C8 C13 H13B . . 108.6(9) ?
H13A C13 H13B . . 103.0(14) ?

loop_
_geom_bond_atom_site_label_1
_geom_bond_atom_site_label_2
_geom_bond_site_symmetry_2
_geom_bond_distance
_geom_bond_publ_flag
O1 C6 . 1.2241(9) ?
O2 C7 . 1.2353(9) ?
N1 C3 . 1.3397(11) ?
N1 C2 . 1.3448(11) ?
N2 C6 . 1.3622(10) ?
N2 N3 . 1.3895(9) ?
N2 H1N2 . 0.910(19) ?
N3 C7 . 1.3513(9) ?
N3 H1N3 . 0.900(17) ?
C1 C2 . 1.3912(11) ?
C1 C5 . 1.3917(11) ?
C1 H1 . 0.973(18) ?
C2 H2 . 1.017(18) ?
C3 C4 . 1.3927(11) ?
C3 H3 . 0.946(17) ?
C4 C5 . 1.3950(10) ?
C4 H4 . 0.948(15) ?
C5 C6 . 1.5014(10) ?
C7 C8 . 1.5125(10) ?
C8 C13 . 1.5321(11) ?
C8 C9 . 1.5329(11) ?
C8 H8 . 0.990(16) ?
C9 C10 . 1.5315(13) ?
C9 H9A . 0.95(2) ?
C9 H9B . 0.963(18) ?
C10 C11 . 1.5260(19) ?
C10 H10A . 0.98(2) ?
C10 H10B . 1.01(2) ?
C11 C12 . 1.5203(18) ?
C11 H11A . 0.967(19) ?
C11 H11B . 1.00(3) ?
C12 C13 . 1.5306(13) ?
C12 H12A . 0.997(19) ?
C12 H12B . 0.98(2) ?
C13 H13A . 0.993(15) ?
C13 H13B . 1.02(2) ?

loop_
_geom_hbond_atom_site_label_D
_geom_hbond_atom_site_label_H
_geom_hbond_atom_site_label_A
_geom_hbond_site_symmetry_A
_geom_hbond_distance_DH
_geom_hbond_distance_HA
_geom_hbond_distance_DA
_geom_hbond_angle_DHA
_geom_hbond_publ_flag
N2 H1N2 N1 3_746 0.911(18) 2.095(18) 2.9456(10) 155.0(16) y
N3 H1N3 O2 4_467 0.900(16) 1.854(16) 2.7486(9) 172.4(14) y
C2 H2 O1 4_577 1.017(18) 2.527(18) 3.4971(11) 159.4(14) y
C4 H4 O1 2_674 0.948(15) 2.502(15) 3.3062(10) 142.6(12) y
C10 H10B Cg1 3_467 1.01(2) 2.78(3) 3.7299(14) 157.1(16) y
C13 H13A Cg1 2_675 0.993(15) 2.958(16) 3.7039(10) 132.7(12) y

loop_
_geom_torsion_atom_site_label_1
_geom_torsion_atom_site_label_2
_geom_torsion_atom_site_label_3
_geom_torsion_atom_site_label_4
_geom_torsion_site_symmetry_1
_geom_torsion_site_symmetry_2
_geom_torsion_site_symmetry_3
_geom_torsion_site_symmetry_4
_geom_torsion
_geom_torsion_publ_flag
C6 N2 N3 C7 . . . . -74.97(9) ?
C3 N1 C2 C1 . . . . -0.37(13) ?
C5 C1 C2 N1 . . . . 1.17(14) ?
C2 N1 C3 C4 . . . . -0.43(13) ?
N1 C3 C4 C5 . . . . 0.40(13) ?
C2 C1 C5 C4 . . . . -1.15(12) ?
C2 C1 C5 C6 . . . . 178.57(8) ?
C3 C4 C5 C1 . . . . 0.42(12) ?
C3 C4 C5 C6 . . . . -179.29(7) ?
N3 N2 C6 O1 . . . . -14.45(11) ?
N3 N2 C6 C5 . . . . 166.16(6) ?
C1 C5 C6 O1 . . . . 23.87(12) ?
C4 C5 C6 O1 . . . . -156.42(8) ?
C1 C5 C6 N2 . . . . -156.72(7) ?
C4 C5 C6 N2 . . . . 22.99(11) ?
N2 N3 C7 O2 . . . . -1.43(11) ?
N2 N3 C7 C8 . . . . -178.54(6) ?
O2 C7 C8 C13 . . . . 43.39(10) ?
N3 C7 C8 C13 . . . . -139.56(7) ?
O2 C7 C8 C9 . . . . -79.00(9) ?
N3 C7 C8 C9 . . . . 98.04(8) ?
C7 C8 C9 C10 . . . . 179.16(8) ?
C13 C8 C9 C10 . . . . 56.58(10) ?
C8 C9 C10 C11 . . . . -56.32(12) ?
C9 C10 C11 C12 . . . . 55.80(13) ?
C10 C11 C12 C13 . . . . -55.73(12) ?
C11 C12 C13 C8 . . . . 56.45(11) ?
C7 C8 C13 C12 . . . . -178.34(7) ?
C9 C8 C13 C12 . . . . -56.70(10) ?

loop_
_cod_related_entry_id
_cod_related_entry_database
_cod_related_entry_code
1 ChemSpider 684288
